data_7208198
loop_
_publ_author_name
'Cai, Bowei'
'Ren, Yanwei'
'Jiang, Huanfeng'
'Zheng, De'
'Shi, Dabin'
'Qian, Yuying'
'Chen, Jun'

_publ_section_title
;
 A mixed-valence lanthanide metal--organic framework, templated by
 2,2&#x2032;-bipyridine formed in situ reaction: synthesis, structure, and
 luminescent properties
;
_journal_issue 16
_journal_name_full CrystEngComm
_journal_page_first 5285
_journal_paper_doi 10.1039/c2ce25160d
_journal_volume 14
_journal_year 2012
_chemical_formula_moiety 'C85 H58 Dy3 N9 O19'
_chemical_formula_sum 'C85 H58 Dy3 N9 O19'
_chemical_formula_weight 1996.90
_chemical_name_common (bpy)0.5(Dy3(ip)4(phen)4(H2O))2H2O
_space_group_IT_number 2
_symmetry_cell_setting triclinic
_symmetry_Int_Tables_number 2
_symmetry_space_group_name_Hall '-P 1'
_symmetry_space_group_name_H-M 'P -1'
_atom_sites_solution_hydrogens geom
_atom_sites_solution_primary direct
_atom_sites_solution_secondary difmap
_audit_creation_method SHELXL-97
_cell_angle_alpha 86.72(3)
_cell_angle_beta 79.10(3)
_cell_angle_gamma 77.04(3)
_cell_formula_units_Z 2
_cell_length_a 13.576(3)
_cell_length_b 17.145(3)
_cell_length_c 18.090(4)
_cell_measurement_temperature 293(2)
_cell_volume 4028.9(16)
_computing_structure_refinement 'SHELXL-97 (Sheldrick, 1997)'
_computing_structure_solution 'SHELXS-97 (Sheldrick, 1990)'
_diffrn_ambient_temperature 293(2)
_diffrn_measured_fraction_theta_full 0.986
_diffrn_measured_fraction_theta_max 0.986
_diffrn_measurement_device_type 'Rigaku Mercury'
_diffrn_measurement_method \w
_diffrn_radiation_monochromator graphite
_diffrn_radiation_source 'fine-focus sealed tube'
_diffrn_radiation_type MoK\a
_diffrn_radiation_wavelength 0.71073
_diffrn_reflns_av_R_equivalents 0.0455
_diffrn_reflns_av_sigmaI/netI 0.0548
_diffrn_reflns_limit_h_max 17
_diffrn_reflns_limit_h_min -17
_diffrn_reflns_limit_k_max 22
_diffrn_reflns_limit_k_min -21
_diffrn_reflns_limit_l_max 23
_diffrn_reflns_limit_l_min -23
_diffrn_reflns_number 30959
_diffrn_reflns_theta_full 27.47
_diffrn_reflns_theta_max 27.47
_diffrn_reflns_theta_min 3.10
_exptl_absorpt_coefficient_mu 2.830
_exptl_absorpt_correction_T_max 0.712
_exptl_absorpt_correction_T_min 0.650
_exptl_absorpt_correction_type numerical
_exptl_crystal_colour green
_exptl_crystal_density_diffrn 1.646
_exptl_crystal_density_method 'not measured'
_exptl_crystal_description block
_exptl_crystal_F_000 1962
_exptl_crystal_size_max 0.17
_exptl_crystal_size_mid 0.13
_exptl_crystal_size_min 0.12
_refine_diff_density_max 2.667
_refine_diff_density_min -2.714
_refine_diff_density_rms 0.273
_refine_ls_extinction_method none
_refine_ls_goodness_of_fit_ref 1.078
_refine_ls_hydrogen_treatment constr
_refine_ls_matrix_type full
_refine_ls_number_parameters 889
_refine_ls_number_reflns 18206
_refine_ls_number_restraints 9
_refine_ls_restrained_S_all 1.086
_refine_ls_R_factor_all 0.0842
_refine_ls_R_factor_gt 0.0803
_refine_ls_shift/su_max 0.001
_refine_ls_shift/su_mean 0.000
_refine_ls_structure_factor_coef Fsqd
_refine_ls_weighting_details 'calc w=1/[\s^2^(Fo^2^)+(0.2000P)^2^+0.0000P] where P=(Fo^2^+2Fc^2^)/3'
_refine_ls_weighting_scheme calc
_refine_ls_wR_factor_gt 0.1323
_refine_ls_wR_factor_ref 0.1350
_reflns_number_gt 8872
_reflns_number_total 18206
_reflns_threshold_expression >2sigma(I)
_cod_data_source_file c2ce25160d.txt
_cod_data_source_block (bpy)0.5[Dy3(ip)4(phen)4(H2O)]2H2O
_cod_original_cell_volume 4028.8(14)
_cod_original_sg_symbol_H-M P-1
_cod_database_code 7208198

loop_
_symmetry_equiv_pos_as_xyz
'x, y, z'
'-x, -y, -z'

loop_
_atom_site_label
_atom_site_type_symbol
_atom_site_fract_x
_atom_site_fract_y
_atom_site_fract_z
_atom_site_U_iso_or_equiv
_atom_site_adp_type
_atom_site_occupancy
_atom_site_symmetry_multiplicity
_atom_site_calc_flag
_atom_site_refinement_flags
Dy1 Dy 0.84069(6) 0.54055(4) 0.03466(4) 0.0480(3) Uani 1 1 d .
Dy2 Dy 0.66025(6) 0.46177(4) 0.46850(4) 0.0489(3) Uani 1 1 d .
Dy3 Dy 0.77931(8) 0.00415(5) 0.26096(5) 0.0589(3) Uani 1 1 d .
C1 C 0.7077(14) 0.5637(11) -0.1196(11) 0.0846(8) Uani 1 1 d D
H1 H 0.7431 0.6044 -0.1333 0.102 Uiso 1 1 calc R
C2 C 0.6531(16) 0.5391(12) -0.1689(11) 0.0846(8) Uani 1 1 d D
H2 H 0.6496 0.5638 -0.2157 0.102 Uiso 1 1 calc R
C3 C 0.6054(17) 0.4778(12) -0.1459(12) 0.0846(8) Uani 1 1 d D
H3 H 0.5796 0.4558 -0.1820 0.102 Uiso 1 1 calc R
C4 C 0.5920(16) 0.4458(12) -0.0759(9) 0.0846(8) Uani 1 1 d D
C5 C 0.5411(16) 0.3855(11) -0.0538(10) 0.0846(8) Uani 1 1 d D
H5 H 0.5110 0.3646 -0.0880 0.102 Uiso 1 1 calc R
C6 C 0.5344(15) 0.3560(12) 0.0179(10) 0.0846(8) Uani 1 1 d D
H6 H 0.4903 0.3219 0.0353 0.102 Uiso 1 1 calc R
C7 C 0.5929(16) 0.3768(12) 0.0644(9) 0.0846(8) Uani 1 1 d D
C8 C 0.5972(17) 0.3427(13) 0.1342(10) 0.0846(8) Uani 1 1 d D
H8 H 0.5592 0.3041 0.1505 0.102 Uiso 1 1 calc R
C9 C 0.6549(16) 0.3629(12) 0.1809(12) 0.0846(8) Uani 1 1 d D
H9 H 0.6588 0.3384 0.2277 0.102 Uiso 1 1 calc R
C10 C 0.7065(17) 0.4211(12) 0.1548(12) 0.0846(8) Uani 1 1 d D
H10 H 0.7419 0.4390 0.1873 0.102 Uiso 1 1 calc R
C11 C 0.6508(16) 0.4332(13) 0.0410(9) 0.0846(8) Uani 1 1 d D
C12 C 0.6498(16) 0.4698(12) -0.0287(10) 0.0846(8) Uani 1 1 d D
C13 C 0.6927(19) 0.6275(15) 0.1426(16) 0.0846(8) Uani 1 1 d .
C14 C 0.5994(18) 0.6629(14) 0.2026(15) 0.0846(8) Uani 1 1 d .
C15 C 0.5317(18) 0.7310(14) 0.1835(15) 0.0846(8) Uani 1 1 d .
H15 H 0.5432 0.7564 0.1368 0.102 Uiso 1 1 calc R
C16 C 0.4449(18) 0.7595(14) 0.2382(15) 0.0846(8) Uani 1 1 d .
H16 H 0.3990 0.8064 0.2287 0.102 Uiso 1 1 calc R
C17 C 0.4263(19) 0.7198(14) 0.3052(15) 0.0846(8) Uani 1 1 d .
H17 H 0.3659 0.7384 0.3391 0.102 Uiso 1 1 calc R
C18 C 0.4952(18) 0.6528(14) 0.3238(15) 0.0846(8) Uani 1 1 d .
C19 C 0.5849(19) 0.6245(14) 0.2711(15) 0.0846(8) Uani 1 1 d .
H19 H 0.6337 0.5803 0.2826 0.102 Uiso 1 1 calc R
C20 C 0.4755(19) 0.6125(14) 0.3972(16) 0.0846(8) Uani 1 1 d .
C21 C 0.7484(17) 0.6345(11) 0.4036(13) 0.0846(8) Uani 1 1 d D
H21 H 0.7024 0.6356 0.3713 0.102 Uiso 1 1 calc R
C22 C 0.7946(16) 0.6997(11) 0.4039(13) 0.0846(8) Uani 1 1 d D
H22 H 0.7847 0.7416 0.3692 0.102 Uiso 1 1 calc R
C23 C 0.8551(17) 0.7003(13) 0.4567(12) 0.0846(8) Uani 1 1 d D
H23 H 0.8863 0.7433 0.4572 0.102 Uiso 1 1 calc R
C24 C 0.8712(16) 0.6391(10) 0.5094(11) 0.0846(8) Uani 1 1 d D
C25 C 0.9382(16) 0.6334(10) 0.5602(12) 0.0846(8) Uani 1 1 d D
H25 H 0.9694 0.6759 0.5637 0.102 Uiso 1 1 calc R
C26 C 0.9594(16) 0.5667(10) 0.6053(12) 0.0846(8) Uani 1 1 d D
H26 H 1.0080 0.5634 0.6360 0.102 Uiso 1 1 calc R
C27 C 0.9097(12) 0.5040(8) 0.6061(9) 0.0846(8) Uani 1 1 d D
C28 C 0.9247(13) 0.4365(9) 0.6509(9) 0.0846(8) Uani 1 1 d D
H28 H 0.9629 0.4352 0.6887 0.102 Uiso 1 1 calc R
C29 C 0.8860(15) 0.3714(9) 0.6424(11) 0.0846(8) Uani 1 1 d D
H29 H 0.9001 0.3256 0.6721 0.102 Uiso 1 1 calc R
C30 C 0.8231(14) 0.3754(9) 0.5866(11) 0.0846(8) Uani 1 1 d D
H30 H 0.7933 0.3326 0.5815 0.102 Uiso 1 1 calc R
C31 C 0.8484(14) 0.5056(8) 0.5497(10) 0.0846(8) Uani 1 1 d D
C32 C 0.8312(15) 0.5687(12) 0.5027(11) 0.0846(8) Uani 1 1 d D
C33 C 1.0279(19) 0.3959(15) 0.1088(16) 0.0846(8) Uani 1 1 d .
C34 C 1.0069(18) 0.3519(14) 0.1808(15) 0.0846(8) Uani 1 1 d .
C35 C 1.0683(19) 0.2771(14) 0.1924(15) 0.0846(8) Uani 1 1 d .
H35 H 1.1244 0.2556 0.1558 0.102 Uiso 1 1 calc R
C36 C 1.0459(18) 0.2354(15) 0.2577(15) 0.0846(8) Uani 1 1 d .
H36 H 1.0880 0.1860 0.2658 0.102 Uiso 1 1 calc R
C37 C 0.9631(18) 0.2651(14) 0.3112(15) 0.0846(8) Uani 1 1 d .
H37 H 0.9508 0.2363 0.3558 0.102 Uiso 1 1 calc R
C38 C 0.8982(19) 0.3355(14) 0.3009(15) 0.0846(8) Uani 1 1 d .
C39 C 0.9272(19) 0.3789(15) 0.2335(15) 0.0846(8) Uani 1 1 d .
H39 H 0.8871 0.4294 0.2264 0.102 Uiso 1 1 calc R
C40 C 0.8133(19) 0.3716(15) 0.3584(16) 0.0846(8) Uani 1 1 d .
C41 C 0.4694(19) 0.4023(14) 0.4068(15) 0.0846(8) Uani 1 1 d .
C42 C 0.4560(19) 0.3330(14) 0.3615(15) 0.0846(8) Uani 1 1 d .
C43 C 0.3644(19) 0.3340(14) 0.3408(14) 0.0846(8) Uani 1 1 d .
H43 H 0.3076 0.3745 0.3574 0.102 Uiso 1 1 calc R
C44 C 0.3558(18) 0.2743(13) 0.2948(14) 0.0846(8) Uani 1 1 d .
H44 H 0.2932 0.2745 0.2809 0.102 Uiso 1 1 calc R
C45 C 0.4400(18) 0.2156(14) 0.2703(14) 0.0846(8) Uani 1 1 d .
H45 H 0.4356 0.1785 0.2361 0.102 Uiso 1 1 calc R
C46 C 0.5314(18) 0.2100(14) 0.2949(15) 0.0846(8) Uani 1 1 d .
C47 C 0.5393(18) 0.2684(14) 0.3410(15) 0.0846(8) Uani 1 1 d .
H47 H 0.6002 0.2652 0.3587 0.102 Uiso 1 1 calc R
C48 C 0.6263(19) 0.1390(14) 0.2797(15) 0.0846(8) Uani 1 1 d .
C49 C 0.8470(12) -0.0494(10) 0.4359(10) 0.0846(8) Uani 1 1 d D
H49 H 0.9078 -0.0357 0.4118 0.102 Uiso 1 1 calc R
C50 C 0.8382(13) -0.0729(13) 0.5109(11) 0.0846(8) Uani 1 1 d D
H50 H 0.8901 -0.0725 0.5377 0.102 Uiso 1 1 calc R
C51 C 0.7512(13) -0.0967(13) 0.5439(9) 0.0846(8) Uani 1 1 d D
H51 H 0.7437 -0.1117 0.5945 0.102 Uiso 1 1 calc R
C52 C 0.6754(11) -0.0994(13) 0.5065(11) 0.0846(8) Uani 1 1 d D
C53 C 0.5832(12) -0.1169(13) 0.5398(9) 0.0846(8) Uani 1 1 d D
H53 H 0.5692 -0.1249 0.5917 0.102 Uiso 1 1 calc R
C54 C 0.5121(13) -0.1228(13) 0.4978(10) 0.0846(8) Uani 1 1 d D
H54 H 0.4577 -0.1464 0.5190 0.102 Uiso 1 1 calc R
C55 C 0.5188(14) -0.0945(13) 0.4247(10) 0.0846(8) Uani 1 1 d D
C56 C 0.4395(16) -0.0826(13) 0.3861(12) 0.0846(8) Uani 1 1 d D
H56 H 0.3756 -0.0900 0.4109 0.102 Uiso 1 1 calc R
C57 C 0.4509(16) -0.0610(13) 0.3152(12) 0.0846(8) Uani 1 1 d D
H57 H 0.4014 -0.0632 0.2867 0.102 Uiso 1 1 calc R
C58 C 0.5357(15) -0.0358(13) 0.2850(14) 0.0846(8) Uani 1 1 d D
H58 H 0.5393 -0.0143 0.2365 0.102 Uiso 1 1 calc R
C59 C 0.6078(15) -0.0656(14) 0.3926(9) 0.0846(8) Uani 1 1 d D
C60 C 0.6818(11) -0.0666(14) 0.4319(9) 0.0846(8) Uani 1 1 d D
C61 C 0.9230(19) -0.1401(14) 0.2390(15) 0.0846(8) Uani 1 1 d .
C62 C 1.0014(18) -0.2073(14) 0.2051(15) 0.0846(8) Uani 1 1 d .
C63 C 1.1026(18) -0.2107(14) 0.2056(14) 0.0846(8) Uani 1 1 d .
H63 H 1.1200 -0.1704 0.2294 0.102 Uiso 1 1 calc R
C64 C 1.1802(19) -0.2717(13) 0.1723(14) 0.0846(8) Uani 1 1 d .
H64 H 1.2480 -0.2761 0.1777 0.102 Uiso 1 1 calc R
C65 C 1.1538(18) -0.3253(14) 0.1312(14) 0.0846(8) Uani 1 1 d .
H65 H 1.2059 -0.3639 0.1048 0.102 Uiso 1 1 calc R
C66 C 1.0488(19) -0.3249(14) 0.1266(15) 0.0846(8) Uani 1 1 d .
C67 C 0.9782(19) -0.2692(14) 0.1658(15) 0.0846(8) Uani 1 1 d .
H67 H 0.9095 -0.2702 0.1680 0.102 Uiso 1 1 calc R
C68 C 1.0263(19) -0.3847(14) 0.0807(15) 0.0846(8) Uani 1 1 d .
C69 C 0.8763(14) 0.1476(11) 0.1465(13) 0.0846(8) Uani 1 1 d D
H69 H 0.8797 0.1653 0.1934 0.102 Uiso 1 1 calc R
C70 C 0.9075(17) 0.1908(13) 0.0819(11) 0.0846(8) Uani 1 1 d D
H70 H 0.9152 0.2429 0.0855 0.102 Uiso 1 1 calc R
C71 C 0.9270(17) 0.1550(11) 0.0118(13) 0.0846(8) Uani 1 1 d D
H71 H 0.9634 0.1764 -0.0303 0.102 Uiso 1 1 calc R
C72 C 0.8906(17) 0.0864(10) 0.0068(10) 0.0846(8) Uani 1 1 d D
C73 C 0.8991(17) 0.0502(11) -0.0619(9) 0.0846(8) Uani 1 1 d D
H73 H 0.9280 0.0731 -0.1062 0.102 Uiso 1 1 calc R
C74 C 0.8645(16) -0.0199(11) -0.0645(9) 0.0846(8) Uani 1 1 d D
H74 H 0.8766 -0.0466 -0.1097 0.102 Uiso 1 1 calc R
C75 C 0.8116(16) -0.0501(11) 0.0007(11) 0.0846(8) Uani 1 1 d D
C76 C 0.7798(17) -0.1213(11) -0.0019(13) 0.0846(8) Uani 1 1 d D
H76 H 0.7893 -0.1471 -0.0473 0.102 Uiso 1 1 calc R
C77 C 0.7341(17) -0.1529(14) 0.0637(11) 0.0846(8) Uani 1 1 d D
H77 H 0.7066 -0.1979 0.0634 0.102 Uiso 1 1 calc R
C78 C 0.7306(17) -0.1153(12) 0.1302(14) 0.0846(8) Uani 1 1 d D
H78 H 0.6979 -0.1357 0.1746 0.102 Uiso 1 1 calc R
C79 C 0.8133(17) -0.0195(12) 0.0716(10) 0.0846(8) Uani 1 1 d D
C80 C 0.8492(17) 0.0504(12) 0.0739(10) 0.0846(8) Uani 1 1 d D
C81 C 0.5284(12) 0.0286(9) 0.9942(9) 0.0846(8) Uani 1 1 d D
C82 C 0.5282(14) 0.0719(10) 1.0562(9) 0.0846(8) Uani 1 1 d D
H82 H 0.4896 0.0620 1.1026 0.102 Uiso 1 1 calc R
C83 C 0.5858(15) 0.1302(11) 1.0491(10) 0.0846(8) Uani 1 1 d D
H83 H 0.5865 0.1591 1.0909 0.102 Uiso 1 1 calc R
C84 C 0.6424(15) 0.1451(11) 0.9797(10) 0.0846(8) Uani 1 1 d D
H84 H 0.6773 0.1867 0.9740 0.102 Uiso 1 1 calc R
C85 C 0.6471(15) 0.0985(11) 0.9189(9) 0.0846(8) Uani 1 1 d D
H85 H 0.6916 0.1043 0.8741 0.102 Uiso 1 1 calc R
N1 N 0.7075(10) 0.5259(7) -0.0501(9) 0.0754(16) Uani 1 1 d D
N2 N 0.7105(12) 0.4551(10) 0.0850(9) 0.0754(16) Uani 1 1 d D
N3 N 0.7696(12) 0.5686(9) 0.4502(9) 0.0754(16) Uani 1 1 d D
N4 N 0.8062(11) 0.4418(8) 0.5403(9) 0.0754(16) Uani 1 1 d D
N5 N 0.7704(10) -0.0454(7) 0.3958(10) 0.0754(16) Uani 1 1 d D
N6 N 0.6173(12) -0.0387(10) 0.3190(9) 0.0754(16) Uani 1 1 d D
N7 N 0.7703(12) -0.0526(10) 0.1352(10) 0.0754(16) Uani 1 1 d D
N8 N 0.8417(10) 0.0817(8) 0.1421(9) 0.0754(16) Uani 1 1 d D
N9 N 0.5853(11) 0.0428(9) 0.9247(9) 0.0754(16) Uani 1 1 d D
O1 O 0.6966(10) 0.6506(8) 0.0741(7) 0.064(3) Uani 1 1 d .
O2 O 0.7604(10) 0.5733(8) 0.1645(8) 0.070(4) Uani 1 1 d .
O3 O 0.3870(10) 0.6233(8) 0.4350(8) 0.066(3) Uani 1 1 d .
O4 O 0.5503(9) 0.5613(6) 0.4184(7) 0.056(3) Uani 1 1 d .
O5 O 0.9571(9) 0.4488(7) 0.0903(7) 0.062(3) Uani 1 1 d .
O6 O 1.1169(11) 0.3802(8) 0.0700(8) 0.071(4) Uani 1 1 d .
O7 O 0.7623(11) 0.4440(7) 0.3464(8) 0.070(4) Uani 1 1 d .
O8 O 0.7854(10) 0.3384(8) 0.4191(7) 0.066(3) Uani 1 1 d .
O9 O 0.5609(10) 0.3973(7) 0.4160(8) 0.063(3) Uani 1 1 d .
O10 O 0.3966(9) 0.4522(7) 0.4295(7) 0.060(3) Uani 1 1 d .
O11 O 0.6848(11) 0.1196(7) 0.3254(8) 0.069(3) Uani 1 1 d .
O12 O 0.6307(13) 0.1010(9) 0.2188(8) 0.089(5) Uani 1 1 d .
O13 O 0.9461(11) -0.0709(7) 0.2327(7) 0.066(3) Uani 1 1 d .
O14 O 0.8321(9) -0.1444(7) 0.2646(8) 0.067(3) Uani 1 1 d .
O15 O 1.0978(10) -0.4389(7) 0.0494(8) 0.071(4) Uani 1 1 d .
O16 O 0.9339(9) -0.3754(8) 0.0749(8) 0.064(3) Uani 1 1 d .
O1W O 0.8929(15) 0.0755(11) 0.3047(12) 0.111(3) Uani 1 1 d D
H1WA H 0.8425 0.1108 0.3262 0.13(11) Uiso 1 1 d RD
H1WB H 0.8820 0.0603 0.2643 0.14(2) Uiso 1 1 d RD
O2W O 0.7846(16) 0.1754(10) 0.4288(12) 0.111(3) Uani 1 1 d D
H2WA H 0.7495 0.1869 0.3946 0.12(8) Uiso 1 1 d RD
H2WB H 0.8258 0.2059 0.4272 0.13(7) Uiso 1 1 d RD
O3W O 0.8475(15) 0.0076(10) 0.7128(11) 0.111(3) Uani 1 1 d D
H3WA H 0.8004 0.0510 0.7102 0.15(2) Uiso 1 1 d RD
H3WB H 0.8914 0.0102 0.6642 0.13(2) Uiso 1 1 d RD

loop_
_atom_site_aniso_label
_atom_site_aniso_U_11
_atom_site_aniso_U_22
_atom_site_aniso_U_33
_atom_site_aniso_U_23
_atom_site_aniso_U_13
_atom_site_aniso_U_12
Dy1 0.0452(5) 0.0531(4) 0.0465(5) -0.0064(3) -0.0062(3) -0.0128(3)
Dy2 0.0482(5) 0.0530(4) 0.0463(5) -0.0078(4) -0.0069(3) -0.0124(3)
Dy3 0.0665(6) 0.0529(5) 0.0581(6) -0.0141(4) -0.0080(4) -0.0138(4)
C1 0.0756(17) 0.0881(17) 0.090(2) -0.0060(15) -0.0163(15) -0.0161(13)
C2 0.0756(17) 0.0881(17) 0.090(2) -0.0060(15) -0.0163(15) -0.0161(13)
C3 0.0756(17) 0.0881(17) 0.090(2) -0.0060(15) -0.0163(15) -0.0161(13)
C4 0.0756(17) 0.0881(17) 0.090(2) -0.0060(15) -0.0163(15) -0.0161(13)
C5 0.0756(17) 0.0881(17) 0.090(2) -0.0060(15) -0.0163(15) -0.0161(13)
C6 0.0756(17) 0.0881(17) 0.090(2) -0.0060(15) -0.0163(15) -0.0161(13)
C7 0.0756(17) 0.0881(17) 0.090(2) -0.0060(15) -0.0163(15) -0.0161(13)
C8 0.0756(17) 0.0881(17) 0.090(2) -0.0060(15) -0.0163(15) -0.0161(13)
C9 0.0756(17) 0.0881(17) 0.090(2) -0.0060(15) -0.0163(15) -0.0161(13)
C10 0.0756(17) 0.0881(17) 0.090(2) -0.0060(15) -0.0163(15) -0.0161(13)
C11 0.0756(17) 0.0881(17) 0.090(2) -0.0060(15) -0.0163(15) -0.0161(13)
C12 0.0756(17) 0.0881(17) 0.090(2) -0.0060(15) -0.0163(15) -0.0161(13)
C13 0.0756(17) 0.0881(17) 0.090(2) -0.0060(15) -0.0163(15) -0.0161(13)
C14 0.0756(17) 0.0881(17) 0.090(2) -0.0060(15) -0.0163(15) -0.0161(13)
C15 0.0756(17) 0.0881(17) 0.090(2) -0.0060(15) -0.0163(15) -0.0161(13)
C16 0.0756(17) 0.0881(17) 0.090(2) -0.0060(15) -0.0163(15) -0.0161(13)
C17 0.0756(17) 0.0881(17) 0.090(2) -0.0060(15) -0.0163(15) -0.0161(13)
C18 0.0756(17) 0.0881(17) 0.090(2) -0.0060(15) -0.0163(15) -0.0161(13)
C19 0.0756(17) 0.0881(17) 0.090(2) -0.0060(15) -0.0163(15) -0.0161(13)
C20 0.0756(17) 0.0881(17) 0.090(2) -0.0060(15) -0.0163(15) -0.0161(13)
C21 0.0756(17) 0.0881(17) 0.090(2) -0.0060(15) -0.0163(15) -0.0161(13)
C22 0.0756(17) 0.0881(17) 0.090(2) -0.0060(15) -0.0163(15) -0.0161(13)
C23 0.0756(17) 0.0881(17) 0.090(2) -0.0060(15) -0.0163(15) -0.0161(13)
C24 0.0756(17) 0.0881(17) 0.090(2) -0.0060(15) -0.0163(15) -0.0161(13)
C25 0.0756(17) 0.0881(17) 0.090(2) -0.0060(15) -0.0163(15) -0.0161(13)
C26 0.0756(17) 0.0881(17) 0.090(2) -0.0060(15) -0.0163(15) -0.0161(13)
C27 0.0756(17) 0.0881(17) 0.090(2) -0.0060(15) -0.0163(15) -0.0161(13)
C28 0.0756(17) 0.0881(17) 0.090(2) -0.0060(15) -0.0163(15) -0.0161(13)
C29 0.0756(17) 0.0881(17) 0.090(2) -0.0060(15) -0.0163(15) -0.0161(13)
C30 0.0756(17) 0.0881(17) 0.090(2) -0.0060(15) -0.0163(15) -0.0161(13)
C31 0.0756(17) 0.0881(17) 0.090(2) -0.0060(15) -0.0163(15) -0.0161(13)
C32 0.0756(17) 0.0881(17) 0.090(2) -0.0060(15) -0.0163(15) -0.0161(13)
C33 0.0756(17) 0.0881(17) 0.090(2) -0.0060(15) -0.0163(15) -0.0161(13)
C34 0.0756(17) 0.0881(17) 0.090(2) -0.0060(15) -0.0163(15) -0.0161(13)
C35 0.0756(17) 0.0881(17) 0.090(2) -0.0060(15) -0.0163(15) -0.0161(13)
C36 0.0756(17) 0.0881(17) 0.090(2) -0.0060(15) -0.0163(15) -0.0161(13)
C37 0.0756(17) 0.0881(17) 0.090(2) -0.0060(15) -0.0163(15) -0.0161(13)
C38 0.0756(17) 0.0881(17) 0.090(2) -0.0060(15) -0.0163(15) -0.0161(13)
C39 0.0756(17) 0.0881(17) 0.090(2) -0.0060(15) -0.0163(15) -0.0161(13)
C40 0.0756(17) 0.0881(17) 0.090(2) -0.0060(15) -0.0163(15) -0.0161(13)
C41 0.0756(17) 0.0881(17) 0.090(2) -0.0060(15) -0.0163(15) -0.0161(13)
C42 0.0756(17) 0.0881(17) 0.090(2) -0.0060(15) -0.0163(15) -0.0161(13)
C43 0.0756(17) 0.0881(17) 0.090(2) -0.0060(15) -0.0163(15) -0.0161(13)
C44 0.0756(17) 0.0881(17) 0.090(2) -0.0060(15) -0.0163(15) -0.0161(13)
C45 0.0756(17) 0.0881(17) 0.090(2) -0.0060(15) -0.0163(15) -0.0161(13)
C46 0.0756(17) 0.0881(17) 0.090(2) -0.0060(15) -0.0163(15) -0.0161(13)
C47 0.0756(17) 0.0881(17) 0.090(2) -0.0060(15) -0.0163(15) -0.0161(13)
C48 0.0756(17) 0.0881(17) 0.090(2) -0.0060(15) -0.0163(15) -0.0161(13)
C49 0.0756(17) 0.0881(17) 0.090(2) -0.0060(15) -0.0163(15) -0.0161(13)
C50 0.0756(17) 0.0881(17) 0.090(2) -0.0060(15) -0.0163(15) -0.0161(13)
C51 0.0756(17) 0.0881(17) 0.090(2) -0.0060(15) -0.0163(15) -0.0161(13)
C52 0.0756(17) 0.0881(17) 0.090(2) -0.0060(15) -0.0163(15) -0.0161(13)
C53 0.0756(17) 0.0881(17) 0.090(2) -0.0060(15) -0.0163(15) -0.0161(13)
C54 0.0756(17) 0.0881(17) 0.090(2) -0.0060(15) -0.0163(15) -0.0161(13)
C55 0.0756(17) 0.0881(17) 0.090(2) -0.0060(15) -0.0163(15) -0.0161(13)
C56 0.0756(17) 0.0881(17) 0.090(2) -0.0060(15) -0.0163(15) -0.0161(13)
C57 0.0756(17) 0.0881(17) 0.090(2) -0.0060(15) -0.0163(15) -0.0161(13)
C58 0.0756(17) 0.0881(17) 0.090(2) -0.0060(15) -0.0163(15) -0.0161(13)
C59 0.0756(17) 0.0881(17) 0.090(2) -0.0060(15) -0.0163(15) -0.0161(13)
C60 0.0756(17) 0.0881(17) 0.090(2) -0.0060(15) -0.0163(15) -0.0161(13)
C61 0.0756(17) 0.0881(17) 0.090(2) -0.0060(15) -0.0163(15) -0.0161(13)
C62 0.0756(17) 0.0881(17) 0.090(2) -0.0060(15) -0.0163(15) -0.0161(13)
C63 0.0756(17) 0.0881(17) 0.090(2) -0.0060(15) -0.0163(15) -0.0161(13)
C64 0.0756(17) 0.0881(17) 0.090(2) -0.0060(15) -0.0163(15) -0.0161(13)
C65 0.0756(17) 0.0881(17) 0.090(2) -0.0060(15) -0.0163(15) -0.0161(13)
C66 0.0756(17) 0.0881(17) 0.090(2) -0.0060(15) -0.0163(15) -0.0161(13)
C67 0.0756(17) 0.0881(17) 0.090(2) -0.0060(15) -0.0163(15) -0.0161(13)
C68 0.0756(17) 0.0881(17) 0.090(2) -0.0060(15) -0.0163(15) -0.0161(13)
C69 0.0756(17) 0.0881(17) 0.090(2) -0.0060(15) -0.0163(15) -0.0161(13)
C70 0.0756(17) 0.0881(17) 0.090(2) -0.0060(15) -0.0163(15) -0.0161(13)
C71 0.0756(17) 0.0881(17) 0.090(2) -0.0060(15) -0.0163(15) -0.0161(13)
C72 0.0756(17) 0.0881(17) 0.090(2) -0.0060(15) -0.0163(15) -0.0161(13)
C73 0.0756(17) 0.0881(17) 0.090(2) -0.0060(15) -0.0163(15) -0.0161(13)
C74 0.0756(17) 0.0881(17) 0.090(2) -0.0060(15) -0.0163(15) -0.0161(13)
C75 0.0756(17) 0.0881(17) 0.090(2) -0.0060(15) -0.0163(15) -0.0161(13)
C76 0.0756(17) 0.0881(17) 0.090(2) -0.0060(15) -0.0163(15) -0.0161(13)
C77 0.0756(17) 0.0881(17) 0.090(2) -0.0060(15) -0.0163(15) -0.0161(13)
C78 0.0756(17) 0.0881(17) 0.090(2) -0.0060(15) -0.0163(15) -0.0161(13)
C79 0.0756(17) 0.0881(17) 0.090(2) -0.0060(15) -0.0163(15) -0.0161(13)
C80 0.0756(17) 0.0881(17) 0.090(2) -0.0060(15) -0.0163(15) -0.0161(13)
C81 0.0756(17) 0.0881(17) 0.090(2) -0.0060(15) -0.0163(15) -0.0161(13)
C82 0.0756(17) 0.0881(17) 0.090(2) -0.0060(15) -0.0163(15) -0.0161(13)
C83 0.0756(17) 0.0881(17) 0.090(2) -0.0060(15) -0.0163(15) -0.0161(13)
C84 0.0756(17) 0.0881(17) 0.090(2) -0.0060(15) -0.0163(15) -0.0161(13)
C85 0.0756(17) 0.0881(17) 0.090(2) -0.0060(15) -0.0163(15) -0.0161(13)
N1 0.063(3) 0.076(3) 0.086(4) -0.007(3) -0.011(3) -0.015(3)
N2 0.063(3) 0.076(3) 0.086(4) -0.007(3) -0.011(3) -0.015(3)
N3 0.063(3) 0.076(3) 0.086(4) -0.007(3) -0.011(3) -0.015(3)
N4 0.063(3) 0.076(3) 0.086(4) -0.007(3) -0.011(3) -0.015(3)
N5 0.063(3) 0.076(3) 0.086(4) -0.007(3) -0.011(3) -0.015(3)
N6 0.063(3) 0.076(3) 0.086(4) -0.007(3) -0.011(3) -0.015(3)
N7 0.063(3) 0.076(3) 0.086(4) -0.007(3) -0.011(3) -0.015(3)
N8 0.063(3) 0.076(3) 0.086(4) -0.007(3) -0.011(3) -0.015(3)
N9 0.063(3) 0.076(3) 0.086(4) -0.007(3) -0.011(3) -0.015(3)
O1 0.061(8) 0.078(8) 0.050(7) -0.005(6) -0.005(6) -0.011(6)
O2 0.063(8) 0.077(8) 0.054(8) -0.011(7) 0.004(6) 0.005(7)
O3 0.060(8) 0.075(8) 0.061(8) -0.013(7) -0.005(6) -0.015(6)
O4 0.051(7) 0.043(5) 0.065(8) -0.005(5) -0.011(6) 0.009(5)
O5 0.055(7) 0.057(7) 0.059(8) -0.004(6) -0.010(6) 0.022(6)
O6 0.073(9) 0.075(8) 0.055(8) -0.009(7) 0.007(7) -0.014(7)
O7 0.090(10) 0.052(6) 0.053(8) -0.007(6) 0.011(7) -0.001(6)
O8 0.071(8) 0.074(8) 0.047(7) 0.012(6) 0.005(6) -0.021(7)
O9 0.058(7) 0.061(7) 0.073(9) -0.027(6) -0.016(7) -0.012(6)
O10 0.047(7) 0.066(7) 0.054(7) -0.037(6) 0.007(5) 0.011(5)
O11 0.083(9) 0.067(7) 0.066(9) -0.015(7) -0.022(8) -0.022(7)
O12 0.107(12) 0.087(10) 0.064(9) -0.050(8) -0.023(9) 0.014(9)
O13 0.086(9) 0.051(6) 0.062(8) -0.018(6) -0.001(7) -0.028(6)
O14 0.055(7) 0.066(7) 0.078(10) -0.009(7) 0.000(7) -0.017(6)
O15 0.053(7) 0.060(7) 0.086(10) -0.041(7) 0.008(7) 0.005(6)
O16 0.049(7) 0.077(8) 0.068(9) -0.034(7) -0.008(6) -0.011(6)
O1W 0.113(8) 0.109(8) 0.122(9) -0.033(7) -0.038(8) -0.027(7)
O2W 0.113(8) 0.109(8) 0.122(9) -0.033(7) -0.038(8) -0.027(7)
O3W 0.113(8) 0.109(8) 0.122(9) -0.033(7) -0.038(8) -0.027(7)

loop_
_atom_type_symbol
_atom_type_description
_atom_type_scat_dispersion_real
_atom_type_scat_dispersion_imag
_atom_type_scat_source
C C 0.0033 0.0016 'International Tables Vol C Tables 4.2.6.8 and 6.1.1.4'
H H 0.0000 0.0000 'International Tables Vol C Tables 4.2.6.8 and 6.1.1.4'
N N 0.0061 0.0033 'International Tables Vol C Tables 4.2.6.8 and 6.1.1.4'
O O 0.0106 0.0060 'International Tables Vol C Tables 4.2.6.8 and 6.1.1.4'
Dy Dy -0.1892 4.4098 'International Tables Vol C Tables 4.2.6.8 and 6.1.1.4'

loop_
_geom_angle_atom_site_label_1
_geom_angle_atom_site_label_2
_geom_angle_atom_site_label_3
_geom_angle
_geom_angle_site_symmetry_1
_geom_angle_site_symmetry_3
O15 Dy1 O5 75.0(5) 2_755 .
O15 Dy1 O6 83.2(5) 2_755 2_765
O5 Dy1 O6 124.9(5) . 2_765
O15 Dy1 O16 127.2(5) 2_755 1_565
O5 Dy1 O16 79.2(5) . 1_565
O6 Dy1 O16 75.1(5) 2_765 1_565
O15 Dy1 O1 143.5(5) 2_755 .
O5 Dy1 O1 137.3(4) . .
O6 Dy1 O1 86.3(4) 2_765 .
O16 Dy1 O1 82.9(4) 1_565 .
O15 Dy1 O2 144.5(5) 2_755 .
O5 Dy1 O2 83.3(4) . .
O6 Dy1 O2 132.2(5) 2_765 .
O16 Dy1 O2 74.0(5) 1_565 .
O1 Dy1 O2 54.5(4) . .
O15 Dy1 N2 82.1(5) 2_755 .
O5 Dy1 N2 87.0(5) . .
O6 Dy1 N2 139.4(5) 2_765 .
O16 Dy1 N2 141.6(5) 1_565 .
O1 Dy1 N2 83.5(5) . .
O2 Dy1 N2 68.9(5) . .
O15 Dy1 N1 66.9(5) 2_755 .
O5 Dy1 N1 132.9(4) . .
O6 Dy1 N1 77.5(5) 2_765 .
O16 Dy1 N1 146.7(4) 1_565 .
O1 Dy1 N1 76.8(4) . .
O2 Dy1 N1 112.9(5) . .
N2 Dy1 N1 61.9(4) . .
O4 Dy2 O9 75.4(4) . .
O4 Dy2 O3 125.2(4) . 2_666
O9 Dy2 O3 78.4(5) . 2_666
O4 Dy2 O10 80.0(5) . 2_666
O9 Dy2 O10 125.9(4) . 2_666
O3 Dy2 O10 77.9(5) 2_666 2_666
O4 Dy2 O7 87.5(5) . .
O9 Dy2 O7 81.7(5) . .
O3 Dy2 O7 134.6(4) 2_666 .
O10 Dy2 O7 144.4(4) 2_666 .
O4 Dy2 O8 135.0(4) . .
O9 Dy2 O8 77.7(5) . .
O3 Dy2 O8 82.8(4) 2_666 .
O10 Dy2 O8 144.6(4) 2_666 .
O7 Dy2 O8 53.1(4) . .
O4 Dy2 N4 140.4(4) . .
O9 Dy2 N4 144.2(4) . .
O3 Dy2 N4 77.5(5) 2_666 .
O10 Dy2 N4 73.7(5) 2_666 .
O7 Dy2 N4 97.0(5) . .
O8 Dy2 N4 73.3(5) . .
O4 Dy2 N3 81.4(4) . .
O9 Dy2 N3 146.3(5) . .
O3 Dy2 N3 135.3(5) 2_666 .
O10 Dy2 N3 72.1(5) 2_666 .
O7 Dy2 N3 73.2(5) . .
O8 Dy2 N3 103.3(5) . .
N4 Dy2 N3 62.8(4) . .
O13 Dy3 O11 140.5(5) . .
O13 Dy3 O1W 71.5(6) . .
O11 Dy3 O1W 69.3(6) . .
O13 Dy3 O14 53.9(4) . .
O11 Dy3 O14 146.5(4) . .
O1W Dy3 O14 115.7(6) . .
O13 Dy3 N6 129.7(5) . .
O11 Dy3 N6 78.6(5) . .
O1W Dy3 N6 135.0(7) . .
O14 Dy3 N6 76.4(5) . .
O13 Dy3 O12 149.2(5) . .
O11 Dy3 O12 55.1(5) . .
O1W Dy3 O12 110.7(6) . .
O14 Dy3 O12 133.6(5) . .
N6 Dy3 O12 71.7(5) . .
O13 Dy3 N5 89.2(4) . .
O11 Dy3 N5 79.2(4) . .
O1W Dy3 N5 78.7(5) . .
O14 Dy3 N5 70.1(4) . .
N6 Dy3 N5 64.7(5) . .
O12 Dy3 N5 121.6(5) . .
O13 Dy3 N7 81.2(5) . .
O11 Dy3 N7 131.8(5) . .
O1W Dy3 N7 135.4(6) . .
O14 Dy3 N7 70.0(5) . .
N6 Dy3 N7 89.5(5) . .
O12 Dy3 N7 76.8(5) . .
N5 Dy3 N7 136.5(4) . .
O13 Dy3 N8 81.8(4) . .
O11 Dy3 N8 93.9(4) . .
O1W Dy3 N8 77.7(6) . .
O14 Dy3 N8 119.6(4) . .
N6 Dy3 N8 136.6(4) . .
O12 Dy3 N8 69.3(5) . .
N5 Dy3 N8 156.3(4) . .
N7 Dy3 N8 63.7(5) . .
O13 Dy3 H1WB 65.1 . .
O11 Dy3 H1WB 78.2 . .
O1W Dy3 H1WB 16.8 . .
O14 Dy3 H1WB 116.4 . .
N6 Dy3 H1WB 151.3 . .
O12 Dy3 H1WB 107.7 . .
N5 Dy3 H1WB 94.3 . .
N7 Dy3 H1WB 118.7 . .
N8 Dy3 H1WB 62.0 . .
N1 C1 C2 118.1(15) . .
N1 C1 H1 120.9 . .
C2 C1 H1 120.9 . .
C3 C2 C1 117.7(17) . .
C3 C2 H2 121.2 . .
C1 C2 H2 121.2 . .
C4 C3 C2 126(2) . .
C4 C3 H3 116.9 . .
C2 C3 H3 116.9 . .
C3 C4 C5 125.0(16) . .
C3 C4 C12 113.9(14) . .
C5 C4 C12 120.3(10) . .
C6 C5 C4 120.2(11) . .
C6 C5 H5 119.9 . .
C4 C5 H5 119.9 . .
C5 C6 C7 119.8(10) . .
C5 C6 H6 120.1 . .
C7 C6 H6 120.1 . .
C8 C7 C6 122.2(15) . .
C8 C7 C11 117.8(14) . .
C6 C7 C11 120.0(10) . .
C9 C8 C7 122.7(19) . .
C9 C8 H8 118.7 . .
C7 C8 H8 118.7 . .
C10 C9 C8 115.9(17) . .
C10 C9 H9 122.1 . .
C8 C9 H9 122.1 . .
N2 C10 C9 125.1(18) . .
N2 C10 H10 117.5 . .
C9 C10 H10 117.5 . .
N2 C11 C12 117.5(15) . .
N2 C11 C7 121.9(13) . .
C12 C11 C7 120.6(10) . .
N1 C12 C11 119.3(15) . .
N1 C12 C4 122.5(13) . .
C11 C12 C4 118.2(12) . .
O2 C13 O1 123(2) . .
O2 C13 C14 116(2) . .
O1 C13 C14 120(2) . .
C19 C14 C15 123(3) . .
C19 C14 C13 119(2) . .
C15 C14 C13 118(2) . .
C14 C15 C16 116(2) . .
C14 C15 H15 121.8 . .
C16 C15 H15 121.8 . .
C17 C16 C15 121(2) . .
C17 C16 H16 119.3 . .
C15 C16 H16 119.3 . .
C16 C17 C18 121(3) . .
C16 C17 H17 119.3 . .
C18 C17 H17 119.3 . .
C17 C18 C19 118(2) . .
C17 C18 C20 121(2) . .
C19 C18 C20 121(2) . .
C14 C19 C18 119(2) . .
C14 C19 H19 120.4 . .
C18 C19 H19 120.4 . .
O3 C20 O4 121(2) . .
O3 C20 C18 120(2) . .
O4 C20 C18 118(2) . .
N3 C21 C22 121.6(16) . .
N3 C21 H21 119.2 . .
C22 C21 H21 119.2 . .
C23 C22 C21 118.4(17) . .
C23 C22 H22 120.8 . .
C21 C22 H22 120.8 . .
C22 C23 C24 122.3(19) . .
C22 C23 H23 118.9 . .
C24 C23 H23 118.9 . .
C23 C24 C25 124.6(15) . .
C23 C24 C32 118.0(14) . .
C25 C24 C32 116.4(10) . .
C26 C25 C24 121.7(10) . .
C26 C25 H25 119.2 . .
C24 C25 H25 119.2 . .
C25 C26 C27 121.4(10) . .
C25 C26 H26 119.3 . .
C27 C26 H26 119.3 . .
C28 C27 C26 124.8(12) . .
C28 C27 C31 117.6(8) . .
C26 C27 C31 117.1(9) . .
C29 C28 C27 122.9(10) . .
C29 C28 H28 118.6 . .
C27 C28 H28 118.6 . .
C28 C29 C30 118.2(8) . .
C28 C29 H29 120.9 . .
C30 C29 H29 120.9 . .
N4 C30 C29 120.8(9) . .
N4 C30 H30 119.6 . .
C29 C30 H30 119.6 . .
C32 C31 N4 117.2(12) . .
C32 C31 C27 121.5(10) . .
N4 C31 C27 121.2(8) . .
C31 C32 N3 119.6(16) . .
C31 C32 C24 120.9(10) . .
N3 C32 C24 119.3(14) . .
O5 C33 O6 123(2) . .
O5 C33 C34 118(2) . .
O6 C33 C34 119(2) . .
C39 C34 C35 118(2) . .
C39 C34 C33 122(2) . .
C35 C34 C33 120(2) . .
C36 C35 C34 120(3) . .
C36 C35 H35 120.1 . .
C34 C35 H35 120.1 . .
C37 C36 C35 121(2) . .
C37 C36 H36 119.5 . .
C35 C36 H36 119.5 . .
C38 C37 C36 121(2) . .
C38 C37 H37 119.3 . .
C36 C37 H37 119.3 . .
C37 C38 C39 116(2) . .
C37 C38 C40 123(2) . .
C39 C38 C40 121(2) . .
C34 C39 C38 124(2) . .
C34 C39 H39 117.9 . .
C38 C39 H39 117.9 . .
O8 C40 O7 117(2) . .
O8 C40 C38 124(2) . .
O7 C40 C38 118(2) . .
O10 C41 O9 127(2) . .
O10 C41 C42 119(2) . .
O9 C41 C42 114(2) . .
C43 C42 C47 120(3) . .
C43 C42 C41 121(2) . .
C47 C42 C41 120(2) . .
C42 C43 C44 120(2) . .
C42 C43 H43 120.0 . .
C44 C43 H43 120.0 . .
C45 C44 C43 119(2) . .
C45 C44 H44 120.3 . .
C43 C44 H44 120.3 . .
C44 C45 C46 122(3) . .
C44 C45 H45 119.2 . .
C46 C45 H45 119.2 . .
C47 C46 C45 119(2) . .
C47 C46 C48 116(2) . .
C45 C46 C48 125(2) . .
C46 C47 C42 120(2) . .
C46 C47 H47 119.9 . .
C42 C47 H47 119.9 . .
O11 C48 O12 126(2) . .
O11 C48 C46 121(2) . .
O12 C48 C46 113(2) . .
N5 C49 C50 122.9(12) . .
N5 C49 H49 118.6 . .
C50 C49 H49 118.6 . .
C51 C50 C49 117.6(12) . .
C51 C50 H50 121.2 . .
C49 C50 H50 121.2 . .
C52 C51 C50 122.8(11) . .
C52 C51 H51 118.6 . .
C50 C51 H51 118.6 . .
C51 C52 C53 124.0(16) . .
C51 C52 C60 118.0(12) . .
C53 C52 C60 116.7(10) . .
C54 C53 C52 120.8(11) . .
C54 C53 H53 119.6 . .
C52 C53 H53 119.6 . .
C53 C54 C55 121.5(11) . .
C53 C54 H54 119.3 . .
C55 C54 H54 119.3 . .
C56 C55 C54 123.5(17) . .
C56 C55 C59 118.5(15) . .
C54 C55 C59 117.3(11) . .
C57 C56 C55 122(2) . .
C57 C56 H56 119.2 . .
C55 C56 H56 119.2 . .
C56 C57 C58 118(2) . .
C56 C57 H57 121.1 . .
C58 C57 H57 121.1 . .
C57 C58 N6 126(2) . .
C57 C58 H58 117.2 . .
N6 C58 H58 117.2 . .
C60 C59 N6 120.8(16) . .
C60 C59 C55 120.9(10) . .
N6 C59 C55 118.3(15) . .
C59 C60 N5 118.4(14) . .
C59 C60 C52 121.0(10) . .
N5 C60 C52 120.1(12) . .
O14 C61 O13 119(2) . .
O14 C61 C62 123(2) . .
O13 C61 C62 117(2) . .
C63 C62 C67 117(2) . .
C63 C62 C61 120(2) . .
C67 C62 C61 123(2) . .
C62 C63 C64 123(3) . .
C62 C63 H63 118.7 . .
C64 C63 H63 118.7 . .
C65 C64 C63 117(2) . .
C65 C64 H64 121.3 . .
C63 C64 H64 121.3 . .
C64 C65 C66 123(2) . .
C64 C65 H65 118.5 . .
C66 C65 H65 118.5 . .
C67 C66 C65 116(2) . .
C67 C66 C68 124(2) . .
C65 C66 C68 120(2) . .
C66 C67 C62 124(2) . .
C66 C67 H67 118.1 . .
C62 C67 H67 118.1 . .
O16 C68 O15 125(2) . .
O16 C68 C66 115(2) . .
O15 C68 C66 120(2) . .
N8 C69 C70 121(2) . .
N8 C69 H69 119.5 . .
C70 C69 H69 119.5 . .
C71 C70 C69 119(2) . .
C71 C70 H70 120.3 . .
C69 C70 H70 120.3 . .
C72 C71 C70 118(2) . .
C72 C71 H71 121.0 . .
C70 C71 H71 121.0 . .
C71 C72 C73 121.9(17) . .
C71 C72 C80 118.4(16) . .
C73 C72 C80 119.6(11) . .
C74 C73 C72 120.3(10) . .
C74 C73 H73 119.8 . .
C72 C73 H73 119.8 . .
C73 C74 C75 120.1(11) . .
C73 C74 H74 119.9 . .
C75 C74 H74 119.9 . .
C76 C75 C74 119.7(17) . .
C76 C75 C79 119.3(16) . .
C74 C75 C79 119.1(12) . .
C77 C76 C75 119(2) . .
C77 C76 H76 120.5 . .
C75 C76 H76 120.5 . .
C76 C77 C78 117(2) . .
C76 C77 H77 121.3 . .
C78 C77 H77 121.3 . .
N7 C78 C77 125(2) . .
N7 C78 H78 117.6 . .
C77 C78 H78 117.6 . .
N7 C79 C80 120.6(17) . .
N7 C79 C75 119.9(17) . .
C80 C79 C75 119.2(10) . .
N8 C80 C79 117.6(16) . .
N8 C80 C72 122.1(16) . .
C79 C80 C72 120.3(11) . .
C81 C81 C82 116.4(18) 2_657 .
C81 C81 N9 122.9(19) 2_657 .
C82 C81 N9 120.6(9) . .
C81 C82 C83 119.8(8) . .
C81 C82 H82 120.1 . .
C83 C82 H82 120.1 . .
C84 C83 C82 119.9(9) . .
C84 C83 H83 120.1 . .
C82 C83 H83 120.1 . .
C85 C84 C83 120.0(13) . .
C85 C84 H84 120.0 . .
C83 C84 H84 120.0 . .
C84 C85 N9 120.0(9) . .
C84 C85 H85 120.0 . .
N9 C85 H85 120.0 . .
C12 N1 C1 120.5(15) . .
C12 N1 Dy1 117.5(11) . .
C1 N1 Dy1 121.2(10) . .
C10 N2 C11 116.4(14) . .
C10 N2 Dy1 121.0(11) . .
C11 N2 Dy1 122.1(12) . .
C32 N3 C21 119.9(15) . .
C32 N3 Dy2 116.5(11) . .
C21 N3 Dy2 121.4(11) . .
C30 N4 C31 119.1(11) . .
C30 N4 Dy2 119.0(9) . .
C31 N4 Dy2 119.4(9) . .
C49 N5 C60 117.8(16) . .
C49 N5 Dy3 124.0(11) . .
C60 N5 Dy3 118.1(11) . .
C58 N6 C59 116.4(16) . .
C58 N6 Dy3 125.7(12) . .
C59 N6 Dy3 117.8(12) . .
C78 N7 C79 118.8(19) . .
C78 N7 Dy3 123.0(14) . .
C79 N7 Dy3 118.1(13) . .
C69 N8 C80 119.2(17) . .
C69 N8 Dy3 121.3(12) . .
C80 N8 Dy3 119.1(12) . .
C81 N9 C85 119.2(11) . .
C13 O1 Dy1 90.8(14) . .
C13 O2 Dy1 90.7(15) . .
C20 O3 Dy2 122.6(14) . 2_666
C20 O4 Dy2 169.9(14) . .
C33 O5 Dy1 169.8(16) . .
C33 O6 Dy1 119.8(14) . 2_765
C40 O7 Dy2 96.4(14) . .
C40 O8 Dy2 92.7(14) . .
C41 O9 Dy2 142.3(15) . .
C41 O10 Dy2 137.6(17) . 2_666
C48 O11 Dy3 94.3(14) . .
C48 O12 Dy3 84.9(14) . .
C61 O13 Dy3 96.7(13) . .
C61 O14 Dy3 89.9(13) . .
C68 O15 Dy1 151.0(16) . 2_755
C68 O16 Dy1 132.8(15) . 1_545
H1WB O1W H1WA 112.0 . .
H1WB O1W Dy3 40.4 . .
H1WA O1W Dy3 92.2 . .
H1WB O1W H1WA 112.0 . .
Dy3 O1W H1WA 92.2 . .
H1WA O1W H1WB 112.0 . .
Dy3 O1W H1WB 40.4 . .
H1WA O1W H1WB 112.0 . .
H2WA O2W H2WB 111.4 . .
H2WB O2W H2WA 111.4 . .
H2WA O2W H2WB 111.4 . .
H2WA O2W H2WB 111.4 . .
H3WA O3W H3WB 100.2 . .

loop_
_geom_bond_atom_site_label_1
_geom_bond_atom_site_label_2
_geom_bond_distance
_geom_bond_site_symmetry_2
Dy1 O15 2.284(12) 2_755
Dy1 O5 2.301(11) .
Dy1 O6 2.326(12) 2_765
Dy1 O16 2.344(12) 1_565
Dy1 O1 2.422(13) .
Dy1 O2 2.435(13) .
Dy1 N2 2.550(14) .
Dy1 N1 2.643(16) .
Dy2 O4 2.271(10) .
Dy2 O9 2.283(12) .
Dy2 O3 2.300(13) 2_666
Dy2 O10 2.331(11) 2_666
Dy2 O7 2.370(13) .
Dy2 O8 2.488(14) .
Dy2 N4 2.519(14) .
Dy2 N3 2.575(15) .
Dy3 O13 2.318(14) .
Dy3 O11 2.342(14) .
Dy3 O1W 2.433(18) .
Dy3 O14 2.486(12) .
Dy3 N6 2.499(16) .
Dy3 O12 2.520(15) .
Dy3 N5 2.527(17) .
Dy3 N7 2.558(19) .
Dy3 N8 2.569(16) .
Dy3 H1WB 1.8749 .
C1 N1 1.381(16) .
C1 C2 1.397(14) .
C1 H1 0.9300 .
C2 C3 1.360(14) .
C2 H2 0.9300 .
C3 C4 1.348(14) .
C3 H3 0.9300 .
C4 C5 1.370(13) .
C4 C12 1.40(2) .
C5 C6 1.358(13) .
C5 H5 0.9300 .
C6 C7 1.371(13) .
C6 H6 0.9300 .
C7 C8 1.366(13) .
C7 C11 1.380(19) .
C8 C9 1.361(14) .
C8 H8 0.9300 .
C9 C10 1.357(13) .
C9 H9 0.9300 .
C10 N2 1.356(16) .
C10 H10 0.9300 .
C11 N2 1.359(15) .
C11 C12 1.375(15) .
C12 N1 1.367(15) .
C13 O2 1.26(3) .
C13 O1 1.27(3) .
C13 C14 1.54(4) .
C14 C19 1.37(3) .
C14 C15 1.39(3) .
C15 C16 1.40(3) .
C15 H15 0.9300 .
C16 C17 1.37(3) .
C16 H16 0.9300 .
C17 C18 1.38(3) .
C17 H17 0.9300 .
C18 C19 1.41(3) .
C18 C20 1.47(3) .
C19 H19 0.9300 .
C20 O3 1.24(3) .
C20 O4 1.29(3) .
C21 N3 1.381(15) .
C21 C22 1.400(13) .
C21 H21 0.9300 .
C22 C23 1.375(14) .
C22 H22 0.9300 .
C23 C24 1.385(13) .
C23 H23 0.9300 .
C24 C25 1.397(13) .
C24 C32 1.45(2) .
C25 C26 1.375(12) .
C25 H25 0.9300 .
C26 C27 1.390(12) .
C26 H26 0.9300 .
C27 C28 1.373(13) .
C27 C31 1.429(18) .
C28 C29 1.364(13) .
C28 H28 0.9300 .
C29 C30 1.43(2) .
C29 H29 0.9300 .
C30 N4 1.377(13) .
C30 H30 0.9300 .
C31 C32 1.34(2) .
C31 N4 1.377(13) .
C32 N3 1.380(15) .
C33 O5 1.25(3) .
C33 O6 1.26(3) .
C33 C34 1.48(3) .
C34 C39 1.32(3) .
C34 C35 1.39(3) .
C35 C36 1.37(3) .
C35 H35 0.9300 .
C36 C37 1.36(3) .
C36 H36 0.9300 .
C37 C38 1.35(3) .
C37 H37 0.9300 .
C38 C39 1.43(3) .
C38 C40 1.45(3) .
C39 H39 0.9300 .
C40 O8 1.24(3) .
C40 O7 1.31(3) .
C41 O10 1.18(3) .
C41 O9 1.27(3) .
C41 C42 1.54(4) .
C42 C43 1.36(3) .
C42 C47 1.40(3) .
C43 C44 1.39(3) .
C43 H43 0.9300 .
C44 C45 1.36(3) .
C44 H44 0.9300 .
C45 C46 1.38(3) .
C45 H45 0.9300 .
C46 C47 1.37(3) .
C46 C48 1.55(3) .
C47 H47 0.9300 .
C48 O11 1.24(3) .
C48 O12 1.30(3) .
C49 N5 1.363(15) .
C49 C50 1.384(14) .
C49 H49 0.9300 .
C50 C51 1.355(13) .
C50 H50 0.9300 .
C51 C52 1.343(13) .
C51 H51 0.9300 .
C52 C53 1.372(13) .
C52 C60 1.43(2) .
C53 C54 1.360(13) .
C53 H53 0.9300 .
C54 C55 1.375(13) .
C54 H54 0.9300 .
C55 C56 1.364(14) .
C55 C59 1.42(2) .
C56 C57 1.304(19) .
C56 H56 0.9300 .
C57 C58 1.329(19) .
C57 H57 0.9300 .
C58 N6 1.355(16) .
C58 H58 0.9300 .
C59 C60 1.333(17) .
C59 N6 1.376(15) .
C60 N5 1.371(14) .
C61 O14 1.25(3) .
C61 O13 1.29(2) .
C61 C62 1.46(3) .
C62 C63 1.36(3) .
C62 C67 1.43(3) .
C63 C64 1.38(3) .
C63 H63 0.9300 .
C64 C65 1.36(3) .
C64 H64 0.9300 .
C65 C66 1.44(3) .
C65 H65 0.9300 .
C66 C67 1.32(3) .
C66 C68 1.47(4) .
C67 H67 0.9300 .
C68 O16 1.25(3) .
C68 O15 1.25(3) .
C69 N8 1.329(16) .
C69 C70 1.396(14) .
C69 H69 0.9300 .
C70 C71 1.393(14) .
C70 H70 0.9300 .
C71 C72 1.388(13) .
C71 H71 0.9300 .
C72 C73 1.395(13) .
C72 C80 1.41(2) .
C73 C74 1.391(13) .
C73 H73 0.9300 .
C74 C75 1.397(13) .
C74 H74 0.9300 .
C75 C76 1.389(14) .
C75 C79 1.42(2) .
C76 C77 1.373(14) .
C76 H76 0.9300 .
C77 C78 1.39(2) .
C77 H77 0.9300 .
C78 N7 1.322(16) .
C78 H78 0.9300 .
C79 N7 1.345(16) .
C79 C80 1.40(2) .
C80 N8 1.350(16) .
C81 C81 1.36(3) 2_657
C81 C82 1.380(14) .
C81 N9 1.386(13) .
C82 C83 1.388(14) .
C82 H82 0.9300 .
C83 C84 1.386(14) .
C83 H83 0.9300 .
C84 C85 1.379(14) .
C84 H84 0.9300 .
C85 N9 1.394(13) .
C85 H85 0.9300 .
O3 Dy2 2.300(13) 2_666
O6 Dy1 2.326(12) 2_765
O10 Dy2 2.331(11) 2_666
O15 Dy1 2.284(12) 2_755
O16 Dy1 2.344(12) 1_545
O1W H1WB 0.8387 .
O1W H1WA 0.8522 .
O1W H1WA 0.8522 .
O1W H1WB 0.8387 .
O2W H2WA 0.8406 .
O2W H2WB 0.8417 .
O2W H2WA 0.8406 .
O2W H2WB 0.8417 .
O3W H3WA 0.8709 .
O3W H3WB 0.9699 .

loop_
_geom_hbond_atom_site_label_D
_geom_hbond_atom_site_label_H
_geom_hbond_atom_site_label_A
_geom_hbond_distance_DH
_geom_hbond_distance_HA
_geom_hbond_distance_DA
_geom_hbond_angle_DHA
O1W H1WA O11 0.85 2.11 2.71(2) 127.0
O1W H1WA O2W 0.85 2.14 2.86(3) 142.3
O1W H1WB O13 0.84 2.29 2.78(2) 117.8
O1W H1WB N8 0.84 2.37 3.14(3) 153.6
O2W H2WA O11 0.84 2.17 2.83(2) 135.2
O2W H2WB O8 0.84 2.22 2.79(2) 125.5

loop_
_geom_torsion_atom_site_label_1
_geom_torsion_atom_site_label_2
_geom_torsion_atom_site_label_3
_geom_torsion_atom_site_label_4
_geom_torsion
_geom_torsion_site_symmetry_1
_geom_torsion_site_symmetry_4
N1 C1 C2 C3 -2(3) . .
C1 C2 C3 C4 11(4) . .
C2 C3 C4 C5 178(2) . .
C2 C3 C4 C12 -12(4) . .
C3 C4 C5 C6 178(2) . .
C12 C4 C5 C6 9(4) . .
C4 C5 C6 C7 -11(4) . .
C5 C6 C7 C8 -173(2) . .
C5 C6 C7 C11 6(4) . .
C6 C7 C8 C9 -180(3) . .
C11 C7 C8 C9 1(4) . .
C7 C8 C9 C10 2(4) . .
C8 C9 C10 N2 -5(4) . .
C8 C7 C11 N2 0(4) . .
C6 C7 C11 N2 -179(2) . .
C8 C7 C11 C12 -180(2) . .
C6 C7 C11 C12 1(4) . .
N2 C11 C12 N1 0(3) . .
C7 C11 C12 N1 180(2) . .
N2 C11 C12 C4 178(2) . .
C7 C11 C12 C4 -3(4) . .
C3 C4 C12 N1 5(3) . .
C5 C4 C12 N1 175.5(19) . .
C3 C4 C12 C11 -172(2) . .
C5 C4 C12 C11 -2(4) . .
O2 C13 C14 C19 -12(4) . .
O1 C13 C14 C19 164(2) . .
O2 C13 C14 C15 170(2) . .
O1 C13 C14 C15 -13(4) . .
C19 C14 C15 C16 -1(4) . .
C13 C14 C15 C16 177(2) . .
C14 C15 C16 C17 -3(4) . .
C15 C16 C17 C18 4(4) . .
C16 C17 C18 C19 -2(4) . .
C16 C17 C18 C20 178(2) . .
C15 C14 C19 C18 3(4) . .
C13 C14 C19 C18 -175(2) . .
C17 C18 C19 C14 -2(4) . .
C20 C18 C19 C14 179(2) . .
C17 C18 C20 O3 20(4) . .
C19 C18 C20 O3 -161(2) . .
C17 C18 C20 O4 -166(2) . .
C19 C18 C20 O4 14(4) . .
N3 C21 C22 C23 -6(3) . .
C21 C22 C23 C24 0(4) . .
C22 C23 C24 C25 175(2) . .
C22 C23 C24 C32 7(4) . .
C23 C24 C25 C26 -173(2) . .
C32 C24 C25 C26 -4(4) . .
C24 C25 C26 C27 -4(4) . .
C25 C26 C27 C28 -178.2(18) . .
C25 C26 C27 C31 10(3) . .
C26 C27 C28 C29 -170(2) . .
C31 C27 C28 C29 1.7(16) . .
C27 C28 C29 C30 -3(2) . .
C28 C29 C30 N4 3(3) . .
C28 C27 C31 C32 -179.0(15) . .
C26 C27 C31 C32 -6(3) . .
C28 C27 C31 N4 0(2) . .
C26 C27 C31 N4 172.3(18) . .
N4 C31 C32 N3 3(3) . .
C27 C31 C32 N3 -178.5(17) . .
N4 C31 C32 C24 178.9(18) . .
C27 C31 C32 C24 -2(3) . .
C23 C24 C32 C31 177(2) . .
C25 C24 C32 C31 8(3) . .
C23 C24 C32 N3 -7(3) . .
C25 C24 C32 N3 -176(2) . .
O5 C33 C34 C39 -17(4) . .
O6 C33 C34 C39 161(3) . .
O5 C33 C34 C35 159(2) . .
O6 C33 C34 C35 -23(4) . .
C39 C34 C35 C36 -1(4) . .
C33 C34 C35 C36 -177(2) . .
C34 C35 C36 C37 1(4) . .
C35 C36 C37 C38 2(4) . .
C36 C37 C38 C39 -5(4) . .
C36 C37 C38 C40 -176(2) . .
C35 C34 C39 C38 -2(4) . .
C33 C34 C39 C38 174(2) . .
C37 C38 C39 C34 5(4) . .
C40 C38 C39 C34 176(3) . .
C37 C38 C40 O8 -8(4) . .
C39 C38 C40 O8 -178(2) . .
C37 C38 C40 O7 172(2) . .
C39 C38 C40 O7 2(4) . .
O10 C41 C42 C43 7(4) . .
O9 C41 C42 C43 -174(2) . .
O10 C41 C42 C47 -173(2) . .
O9 C41 C42 C47 6(3) . .
C47 C42 C43 C44 -5(4) . .
C41 C42 C43 C44 175(2) . .
C42 C43 C44 C45 -1(4) . .
C43 C44 C45 C46 5(4) . .
C44 C45 C46 C47 -5(4) . .
C44 C45 C46 C48 171(2) . .
C45 C46 C47 C42 -1(4) . .
C48 C46 C47 C42 -177(2) . .
C43 C42 C47 C46 6(4) . .
C41 C42 C47 C46 -174(2) . .
C47 C46 C48 O11 27(3) . .
C45 C46 C48 O11 -149(2) . .
C47 C46 C48 O12 -158(2) . .
C45 C46 C48 O12 26(3) . .
N5 C49 C50 C51 3(3) . .
C49 C50 C51 C52 1(4) . .
C50 C51 C52 C53 -175(2) . .
C50 C51 C52 C60 -8(4) . .
C51 C52 C53 C54 -176(2) . .
C60 C52 C53 C54 17(4) . .
C52 C53 C54 C55 -15(4) . .
C53 C54 C55 C56 -165(2) . .
C53 C54 C55 C59 6(4) . .
C54 C55 C56 C57 -175(2) . .
C59 C55 C56 C57 15(4) . .
C55 C56 C57 C58 -13(4) . .
C56 C57 C58 N6 8(4) . .
C56 C55 C59 C60 172(2) . .
C54 C55 C59 C60 1(4) . .
C56 C55 C59 N6 -11(4) . .
C54 C55 C59 N6 179(2) . .
N6 C59 C60 N5 -4(4) . .
C55 C59 C60 N5 174(2) . .
N6 C59 C60 C52 -176(2) . .
C55 C59 C60 C52 2(4) . .
C51 C52 C60 C59 -178(2) . .
C53 C52 C60 C59 -11(4) . .
C51 C52 C60 N5 10(4) . .
C53 C52 C60 N5 178(2) . .
O14 C61 C62 C63 -154(3) . .
O13 C61 C62 C63 36(3) . .
O14 C61 C62 C67 30(4) . .
O13 C61 C62 C67 -140(2) . .
C67 C62 C63 C64 -2(4) . .
C61 C62 C63 C64 -178(2) . .
C62 C63 C64 C65 7(4) . .
C63 C64 C65 C66 -6(4) . .
C64 C65 C66 C67 -1(4) . .
C64 C65 C66 C68 180(2) . .
C65 C66 C67 C62 6(4) . .
C68 C66 C67 C62 -175(2) . .
C63 C62 C67 C66 -5(4) . .
C61 C62 C67 C66 171(2) . .
C67 C66 C68 O16 6(4) . .
C65 C66 C68 O16 -174(2) . .
C67 C66 C68 O15 -175(2) . .
C65 C66 C68 O15 4(4) . .
N8 C69 C70 C71 -16(3) . .
C69 C70 C71 C72 16(3) . .
C70 C71 C72 C73 175(2) . .
C70 C71 C72 C80 -9(3) . .
C71 C72 C73 C74 178(2) . .
C80 C72 C73 C74 2(4) . .
C72 C73 C74 C75 7(3) . .
C73 C74 C75 C76 -178(2) . .
C73 C74 C75 C79 -14(3) . .
C74 C75 C76 C77 176(2) . .
C79 C75 C76 C77 11(3) . .
C75 C76 C77 C78 -6(3) . .
C76 C77 C78 N7 -2(4) . .
C76 C75 C79 N7 -10(4) . .
C74 C75 C79 N7 -174(2) . .
C76 C75 C79 C80 177(2) . .
C74 C75 C79 C80 13(3) . .
N7 C79 C80 N8 2(3) . .
C75 C79 C80 N8 175(2) . .
N7 C79 C80 C72 -178(2) . .
C75 C79 C80 C72 -5(3) . .
C71 C72 C80 N8 2(3) . .
C73 C72 C80 N8 178(2) . .
C71 C72 C80 C79 -179(2) . .
C73 C72 C80 C79 -2(4) . .
C81 C81 C82 C83 179(2) 2_657 .
N9 C81 C82 C83 -0.2(17) . .
C81 C82 C83 C84 1(3) . .
C82 C83 C84 C85 -4(3) . .
C83 C84 C85 N9 8(3) . .
C11 C12 N1 C1 -179.8(17) . .
C4 C12 N1 C1 2(3) . .
C11 C12 N1 Dy1 10(3) . .
C4 C12 N1 Dy1 -167.3(18) . .
C2 C1 N1 C12 -4(2) . .
C2 C1 N1 Dy1 165.1(17) . .
O15 Dy1 N1 C12 82.7(14) 2_755 .
O5 Dy1 N1 C12 44.1(15) . .
O6 Dy1 N1 C12 170.6(14) 2_765 .
O16 Dy1 N1 C12 -154.2(13) 1_565 .
O1 Dy1 N1 C12 -100.3(14) . .
O2 Dy1 N1 C12 -58.6(14) . .
N2 Dy1 N1 C12 -10.7(14) . .
O15 Dy1 N1 C1 -86.9(6) 2_755 .
O5 Dy1 N1 C1 -125.6(7) . .
O6 Dy1 N1 C1 1.0(6) 2_765 .
O16 Dy1 N1 C1 36.2(9) 1_565 .
O1 Dy1 N1 C1 90.1(6) . .
O2 Dy1 N1 C1 131.8(6) . .
N2 Dy1 N1 C1 179.7(4) . .
C9 C10 N2 C11 6(3) . .
C9 C10 N2 Dy1 -166.5(18) . .
C12 C11 N2 C10 177(2) . .
C7 C11 N2 C10 -3(3) . .
C12 C11 N2 Dy1 -11(3) . .
C7 C11 N2 Dy1 169.3(17) . .
O15 Dy1 N2 C10 115.1(17) 2_755 .
O5 Dy1 N2 C10 39.8(16) . .
O6 Dy1 N2 C10 -175.0(14) 2_765 .
O16 Dy1 N2 C10 -29(2) 1_565 .
O1 Dy1 N2 C10 -98.5(16) . .
O2 Dy1 N2 C10 -44.1(16) . .
N1 Dy1 N2 C10 -177.0(17) . .
O15 Dy1 N2 C11 -56.8(17) 2_755 .
O5 Dy1 N2 C11 -132.0(17) . .
O6 Dy1 N2 C11 13(2) 2_765 .
O16 Dy1 N2 C11 159.5(15) 1_565 .
O1 Dy1 N2 C11 89.6(17) . .
O2 Dy1 N2 C11 144.0(18) . .
N1 Dy1 N2 C11 11.2(16) . .
C31 C32 N3 C21 177.6(19) . .
C24 C32 N3 C21 1(3) . .
C31 C32 N3 Dy2 14(3) . .
C24 C32 N3 Dy2 -162.3(15) . .
C22 C21 N3 C32 5(3) . .
C22 C21 N3 Dy2 168.1(17) . .
O4 Dy2 N3 C32 146.7(16) . .
O9 Dy2 N3 C32 -166.7(13) . .
O3 Dy2 N3 C32 14.2(19) 2_666 .
O10 Dy2 N3 C32 64.5(15) 2_666 .
O7 Dy2 N3 C32 -123.3(16) . .
O8 Dy2 N3 C32 -79.0(16) . .
N4 Dy2 N3 C32 -15.9(14) . .
O4 Dy2 N3 C21 -16.6(16) . .
O9 Dy2 N3 C21 30(2) . .
O3 Dy2 N3 C21 -149.1(15) 2_666 .
O10 Dy2 N3 C21 -98.8(16) 2_666 .
O7 Dy2 N3 C21 73.4(16) . .
O8 Dy2 N3 C21 117.7(16) . .
N4 Dy2 N3 C21 -179.3(18) . .
C29 C30 N4 C31 -2(2) . .
C29 C30 N4 Dy2 -163.8(15) . .
C32 C31 N4 C30 179.1(16) . .
C27 C31 N4 C30 0(2) . .
C32 C31 N4 Dy2 -19(2) . .
C27 C31 N4 Dy2 162.3(13) . .
O4 Dy2 N4 C30 152.4(11) . .
O9 Dy2 N4 C30 -27.6(16) . .
O3 Dy2 N4 C30 21.2(11) 2_666 .
O10 Dy2 N4 C30 102.1(12) 2_666 .
O7 Dy2 N4 C30 -113.0(12) . .
O8 Dy2 N4 C30 -64.9(11) . .
N3 Dy2 N4 C30 180.0(13) . .
O4 Dy2 N4 C31 -9.6(16) . .
O9 Dy2 N4 C31 170.4(11) . .
O3 Dy2 N4 C31 -140.8(13) 2_666 .
O10 Dy2 N4 C31 -59.9(12) 2_666 .
O7 Dy2 N4 C31 85.0(12) . .
O8 Dy2 N4 C31 133.1(13) . .
N3 Dy2 N4 C31 18.0(12) . .
C50 C49 N5 C60 -0.7(19) . .
C50 C49 N5 Dy3 176.6(17) . .
C59 C60 N5 C49 -177.8(18) . .
C52 C60 N5 C49 -6(3) . .
C59 C60 N5 Dy3 5(3) . .
C52 C60 N5 Dy3 176.3(17) . .
O13 Dy3 N5 C49 44.4(6) . .
O11 Dy3 N5 C49 -97.6(6) . .
O1W Dy3 N5 C49 -26.9(7) . .
O14 Dy3 N5 C49 96.0(6) . .
N6 Dy3 N5 C49 180.0(3) . .
O12 Dy3 N5 C49 -134.4(7) . .
N7 Dy3 N5 C49 120.7(8) . .
N8 Dy3 N5 C49 -22.7(11) . .
O13 Dy3 N5 C60 -138.2(14) . .
O11 Dy3 N5 C60 79.7(14) . .
O1W Dy3 N5 C60 150.5(15) . .
O14 Dy3 N5 C60 -86.6(15) . .
N6 Dy3 N5 C60 -2.7(15) . .
O12 Dy3 N5 C60 43.0(15) . .
N7 Dy3 N5 C60 -62.0(16) . .
N8 Dy3 N5 C60 154.6(14) . .
C57 C58 N6 C59 -4(4) . .
C57 C58 N6 Dy3 177.7(19) . .
C60 C59 N6 C58 -177(2) . .
C55 C59 N6 C58 6(3) . .
C60 C59 N6 Dy3 2(3) . .
C55 C59 N6 Dy3 -176.3(17) . .
O13 Dy3 N6 C58 -115.8(17) . .
O11 Dy3 N6 C58 95.2(18) . .
O1W Dy3 N6 C58 139.8(17) . .
O14 Dy3 N6 C58 -107.3(18) . .
O12 Dy3 N6 C58 38.5(17) . .
N5 Dy3 N6 C58 178.6(18) . .
N7 Dy3 N6 C58 -37.7(18) . .
N8 Dy3 N6 C58 12(2) . .
O13 Dy3 N6 C59 66.2(18) . .
O11 Dy3 N6 C59 -82.7(16) . .
O1W Dy3 N6 C59 -38.2(19) . .
O14 Dy3 N6 C59 74.8(16) . .
O12 Dy3 N6 C59 -139.5(17) . .
N5 Dy3 N6 C59 0.6(16) . .
N7 Dy3 N6 C59 144.3(16) . .
N8 Dy3 N6 C59 -166.4(14) . .
C77 C78 N7 C79 3(3) . .
C77 C78 N7 Dy3 -172.8(18) . .
C80 C79 N7 C78 175(2) . .
C75 C79 N7 C78 3(3) . .
C80 C79 N7 Dy3 -8(3) . .
C75 C79 N7 Dy3 178.9(17) . .
O13 Dy3 N7 C78 98.8(16) . .
O11 Dy3 N7 C78 -105.8(16) . .
O1W Dy3 N7 C78 150.9(15) . .
O14 Dy3 N7 C78 44.0(15) . .
N6 Dy3 N7 C78 -31.6(16) . .
O12 Dy3 N7 C78 -102.9(16) . .
N5 Dy3 N7 C78 19.4(19) . .
N8 Dy3 N7 C78 -176.1(17) . .
O13 Dy3 N7 C79 -77.4(16) . .
O11 Dy3 N7 C79 78.0(16) . .
O1W Dy3 N7 C79 -25.3(19) . .
O14 Dy3 N7 C79 -132.2(16) . .
N6 Dy3 N7 C79 152.2(16) . .
O12 Dy3 N7 C79 80.9(16) . .
N5 Dy3 N7 C79 -156.8(14) . .
N8 Dy3 N7 C79 7.7(15) . .
C70 C69 N8 C80 8.5(18) . .
C70 C69 N8 Dy3 -178.3(16) . .
C79 C80 N8 C69 179.2(16) . .
C72 C80 N8 C69 -1(3) . .
C79 C80 N8 Dy3 6(3) . .
C72 C80 N8 Dy3 -174.8(17) . .
O13 Dy3 N8 C69 -96.0(6) . .
O11 Dy3 N8 C69 44.5(6) . .
O1W Dy3 N8 C69 -23.3(7) . .
O14 Dy3 N8 C69 -136.0(6) . .
N6 Dy3 N8 C69 122.1(8) . .
O12 Dy3 N8 C69 94.7(6) . .
N5 Dy3 N8 C69 -27.4(11) . .
N7 Dy3 N8 C69 179.8(10) . .
O13 Dy3 N8 C80 77.2(15) . .
O11 Dy3 N8 C80 -142.2(15) . .
O1W Dy3 N8 C80 150.0(15) . .
O14 Dy3 N8 C80 37.2(15) . .
N6 Dy3 N8 C80 -64.6(17) . .
O12 Dy3 N8 C80 -92.0(15) . .
N5 Dy3 N8 C80 145.8(14) . .
N7 Dy3 N8 C80 -6.9(15) . .
C81 C81 N9 C85 -175(2) 2_657 .
C82 C81 N9 C85 3.5(16) . .
C84 C85 N9 C81 -7(3) . .
O2 C13 O1 Dy1 9(2) . .
C14 C13 O1 Dy1 -168(2) . .
O15 Dy1 O1 C13 131.1(14) 2_755 .
O5 Dy1 O1 C13 -14.6(16) . .
O6 Dy1 O1 C13 -155.6(13) 2_765 .
O16 Dy1 O1 C13 -80.2(13) 1_565 .
O2 Dy1 O1 C13 -4.8(13) . .
N2 Dy1 O1 C13 63.8(13) . .
N1 Dy1 O1 C13 126.4(13) . .
O1 C13 O2 Dy1 -9(2) . .
C14 C13 O2 Dy1 167.7(19) . .
O15 Dy1 O2 C13 -129.7(14) 2_755 .
O5 Dy1 O2 C13 178.2(14) . .
O6 Dy1 O2 C13 46.1(16) 2_765 .
O16 Dy1 O2 C13 97.5(14) 1_565 .
O1 Dy1 O2 C13 4.9(13) . .
N2 Dy1 O2 C13 -92.4(14) . .
N1 Dy1 O2 C13 -47.8(14) . .
O4 C20 O3 Dy2 -12(3) . 2_666
C18 C20 O3 Dy2 162.0(18) . 2_666
O3 C20 O4 Dy2 19(11) . .
C18 C20 O4 Dy2 -156(7) . .
O9 Dy2 O4 C20 56(9) . .
O3 Dy2 O4 C20 -8(9) 2_666 .
O10 Dy2 O4 C20 -75(9) 2_666 .
O7 Dy2 O4 C20 138(9) . .
O8 Dy2 O4 C20 112(9) . .
N4 Dy2 O4 C20 -124(9) . .
N3 Dy2 O4 C20 -148(9) . .
O6 C33 O5 Dy1 31(10) . .
C34 C33 O5 Dy1 -151(7) . .
O15 Dy1 O5 C33 29(9) 2_755 .
O6 Dy1 O5 C33 -41(9) 2_765 .
O16 Dy1 O5 C33 -104(9) 1_565 .
O1 Dy1 O5 C33 -171(8) . .
O2 Dy1 O5 C33 -179(10) . .
N2 Dy1 O5 C33 112(9) . .
N1 Dy1 O5 C33 66(9) . .
O5 C33 O6 Dy1 6(3) . 2_765
C34 C33 O6 Dy1 -171.7(17) . 2_765
O8 C40 O7 Dy2 7(2) . .
C38 C40 O7 Dy2 -173(2) . .
O4 Dy2 O7 C40 -160.5(14) . .
O9 Dy2 O7 C40 -84.9(14) . .
O3 Dy2 O7 C40 -20.3(17) 2_666 .
O10 Dy2 O7 C40 130.6(13) 2_666 .
O8 Dy2 O7 C40 -4.0(13) . .
N4 Dy2 O7 C40 59.0(14) . .
N3 Dy2 O7 C40 117.8(14) . .
O7 C40 O8 Dy2 -7(2) . .
C38 C40 O8 Dy2 173(2) . .
O4 Dy2 O8 C40 38.5(16) . .
O9 Dy2 O8 C40 92.9(14) . .
O3 Dy2 O8 C40 172.5(14) 2_666 .
O10 Dy2 O8 C40 -130.2(14) 2_666 .
O7 Dy2 O8 C40 4.2(14) . .
N4 Dy2 O8 C40 -108.4(14) . .
N3 Dy2 O8 C40 -52.5(14) . .
O10 C41 O9 Dy2 -2(4) . .
C42 C41 O9 Dy2 179.2(14) . .
O4 Dy2 O9 C41 -40(2) . .
O3 Dy2 O9 C41 92(2) 2_666 .
O10 Dy2 O9 C41 26(3) 2_666 .
O7 Dy2 O9 C41 -129(2) . .
O8 Dy2 O9 C41 177(2) . .
N4 Dy2 O9 C41 140(2) . .
N3 Dy2 O9 C41 -87(3) . .
O9 C41 O10 Dy2 -29(4) . 2_666
C42 C41 O10 Dy2 149.8(17) . 2_666
O12 C48 O11 Dy3 -2(3) . .
C46 C48 O11 Dy3 172.7(18) . .
O13 Dy3 O11 C48 143.9(13) . .
O1W Dy3 O11 C48 137.3(14) . .
O14 Dy3 O11 C48 -117.1(14) . .
N6 Dy3 O11 C48 -74.7(13) . .
O12 Dy3 O11 C48 0.8(13) . .
N5 Dy3 O11 C48 -140.8(14) . .
N7 Dy3 O11 C48 4.3(15) . .
N8 Dy3 O11 C48 62.1(13) . .
O11 C48 O12 Dy3 1(2) . .
C46 C48 O12 Dy3 -173.2(17) . .
O13 Dy3 O12 C48 -132.7(13) . .
O11 Dy3 O12 C48 -0.8(13) . .
O1W Dy3 O12 C48 -44.3(16) . .
O14 Dy3 O12 C48 136.9(13) . .
N6 Dy3 O12 C48 87.9(14) . .
N5 Dy3 O12 C48 45.0(15) . .
N7 Dy3 O12 C48 -178.1(15) . .
N8 Dy3 O12 C48 -111.5(14) . .
O14 C61 O13 Dy3 -8(2) . .
C62 C61 O13 Dy3 163(2) . .
O11 Dy3 O13 C61 142.1(14) . .
O1W Dy3 O13 C61 148.6(15) . .
O14 Dy3 O13 C61 4.5(14) . .
N6 Dy3 O13 C61 14.8(16) . .
O12 Dy3 O13 C61 -111.7(15) . .
N5 Dy3 O13 C61 70.3(14) . .
N7 Dy3 O13 C61 -67.1(14) . .
N8 Dy3 O13 C61 -131.7(14) . .
O13 C61 O14 Dy3 8(2) . .
C62 C61 O14 Dy3 -163(2) . .
O13 Dy3 O14 C61 -4.6(14) . .
O11 Dy3 O14 C61 -133.7(15) . .
O1W Dy3 O14 C61 -42.8(16) . .
N6 Dy3 O14 C61 -176.5(16) . .
O12 Dy3 O14 C61 136.0(15) . .
N5 Dy3 O14 C61 -108.9(15) . .
N7 Dy3 O14 C61 88.9(15) . .
N8 Dy3 O14 C61 47.3(16) . .
O16 C68 O15 Dy1 11(5) . 2_755
C66 C68 O15 Dy1 -167.6(19) . 2_755
O15 C68 O16 Dy1 17(4) . 1_545
C66 C68 O16 Dy1 -164.8(14) . 1_545
O13 Dy3 O1W H1WB 64.6 . .
O11 Dy3 O1W H1WB -119.8 . .
O14 Dy3 O1W H1WB 96.3 . .
N6 Dy3 O1W H1WB -167.2 . .
O12 Dy3 O1W H1WB -82.7 . .
N5 Dy3 O1W H1WB 157.5 . .
N7 Dy3 O1W H1WB 9.3 . .
N8 Dy3 O1W H1WB -20.7 . .
O13 Dy3 O1W H1WA -173.3 . .
O11 Dy3 O1W H1WA 2.3 . .
O14 Dy3 O1W H1WA -141.5 . .
N6 Dy3 O1W H1WA -45.0 . .
O12 Dy3 O1W H1WA 39.4 . .
N5 Dy3 O1W H1WA -80.3 . .
N7 Dy3 O1W H1WA 131.4 . .
N8 Dy3 O1W H1WA 101.4 . .
